data_7238489
loop_
_publ_author_name
'Wang, Lei'
'Zhao, Lei'
'Xu, Lingyan'
'Chen, Ruixin'
'Yang, Yu'

_publ_section_title
;
 Interesting organic supramolecular structures constructed by
 piperazine/N,N&#x2032;-dimethylpiperazine with aromatic multicomponent
 acids: synthon cooperation and structural diversity
;
_journal_issue 20
_journal_name_full CrystEngComm
_journal_page_first 6998
_journal_paper_doi 10.1039/c2ce25627d
_journal_volume 14
_journal_year 2012
_chemical_formula_moiety 'C12 H17 N3 O7'
_chemical_formula_sum 'C12 H17 N3 O7'
_chemical_formula_weight 315.29
_chemical_melting_point ?
_space_group_IT_number 33
_space_group_name_Hall 'P 2c -2n'
_space_group_name_H-M_alt 'P n a 21'
_symmetry_cell_setting orthorhombic
_symmetry_space_group_name_H-M 'P n a 21'
_atom_sites_solution_hydrogens geom
_atom_sites_solution_primary direct
_atom_sites_solution_secondary difmap
_audit_creation_method SHELXL-97
_cell_angle_alpha 90.00
_cell_angle_beta 90.00
_cell_angle_gamma 90.00
_cell_formula_units_Z 4
_cell_length_a 6.5078(11)
_cell_length_b 19.897(2)
_cell_length_c 10.9177(18)
_cell_measurement_temperature 293(2)
_cell_volume 1413.7(4)
_computing_cell_refinement 'Bruker SMART'
_computing_data_collection 'Bruker SMART'
_computing_data_reduction 'Bruker SAINT'
_computing_molecular_graphics SHELXP-97
_computing_publication_material SHELXTL
_computing_structure_refinement 'SHELXL-97 (Sheldrick, 1997)'
_computing_structure_solution 'SHELXS-97 (Sheldrick, 1990)'
_diffrn_ambient_temperature 293(2)
_diffrn_detector_area_resol_mean 12.00cm
_diffrn_measured_fraction_theta_full 0.999
_diffrn_measured_fraction_theta_max 0.999
_diffrn_measurement_device_type 'CCD area detector'
_diffrn_measurement_method 'phi and omega scans'
_diffrn_radiation_monochromator graphite
_diffrn_radiation_source 'fine-focus sealed tube'
_diffrn_radiation_type MoK\a
_diffrn_radiation_wavelength 0.71073
_diffrn_reflns_av_R_equivalents 0.0267
_diffrn_reflns_av_sigmaI/netI 0.0282
_diffrn_reflns_limit_h_max 7
_diffrn_reflns_limit_h_min -7
_diffrn_reflns_limit_k_max 24
_diffrn_reflns_limit_k_min -19
_diffrn_reflns_limit_l_max 13
_diffrn_reflns_limit_l_min -11
_diffrn_reflns_number 7262
_diffrn_reflns_theta_full 25.73
_diffrn_reflns_theta_max 25.73
_diffrn_reflns_theta_min 2.05
_diffrn_standards_decay_% none
_diffrn_standards_interval_count none
_diffrn_standards_interval_time none
_diffrn_standards_number none
_exptl_absorpt_coefficient_mu 0.123
_exptl_absorpt_correction_T_max 0.0001
_exptl_absorpt_correction_T_min 0.0001
_exptl_absorpt_correction_type empirical
_exptl_absorpt_process_details SADABS
_exptl_crystal_colour colourless
_exptl_crystal_density_diffrn 1.481
_exptl_crystal_density_method 'not measured'
_exptl_crystal_description block
_exptl_crystal_F_000 664
_exptl_crystal_size_max 0.35
_exptl_crystal_size_mid 0.27
_exptl_crystal_size_min 0.10
_refine_diff_density_max 0.161
_refine_diff_density_min -0.173
_refine_diff_density_rms 0.036
_refine_ls_abs_structure_details 'Flack H D (1983), Acta Cryst. A39, 876-881'
_refine_ls_abs_structure_Flack -0.4(11)
_refine_ls_extinction_method none
_refine_ls_goodness_of_fit_ref 1.044
_refine_ls_hydrogen_treatment mixed
_refine_ls_matrix_type full
_refine_ls_number_parameters 207
_refine_ls_number_reflns 2445
_refine_ls_number_restraints 4
_refine_ls_restrained_S_all 1.043
_refine_ls_R_factor_all 0.0430
_refine_ls_R_factor_gt 0.0368
_refine_ls_shift/su_max 0.008
_refine_ls_shift/su_mean 0.001
_refine_ls_structure_factor_coef Fsqd
_refine_ls_weighting_details 'calc w=1/[\s^2^(Fo^2^)+(0.0497P)^2^+0.0000P] where P=(Fo^2^+2Fc^2^)/3'
_refine_ls_weighting_scheme calc
_refine_ls_wR_factor_gt 0.0844
_refine_ls_wR_factor_ref 0.0887
_reflns_number_gt 2161
_reflns_number_total 2445
_reflns_threshold_expression >2sigma(I)
_cod_data_source_file c2ce25627d.txt
_cod_data_source_block w2
_cod_depositor_comments
;
The following automatic conversions were performed:

data item '_chemical_melting_point' value 'not measured' was changed
to '?' -- the value is undefined or not given.

data item '_symmetry_cell_setting' value 'Orthorhombic' was changed
to 'orthorhombic' in accordance with the
/home/saulius/struct/COD-crude-data/automatic-downloads/DataCite-retrospective/RSC/depositions/lib/dictionaries/cif_core.dic
dictionary named 'cif_core.dic' version 2.4.2 last updated on
2011-04-26.

Automatic conversion script
Id: cif_fix_values 6909 2019-04-08 15:41:33Z antanas 
;
_cod_original_sg_symbol_H-M Pna21
_cod_database_code 7238489

loop_
_symmetry_equiv_pos_as_xyz
'x, y, z'
'-x, -y, z+1/2'
'x+1/2, -y+1/2, z'
'-x+1/2, y+1/2, z+1/2'

loop_
_atom_site_label
_atom_site_type_symbol
_atom_site_fract_x
_atom_site_fract_y
_atom_site_fract_z
_atom_site_U_iso_or_equiv
_atom_site_adp_type
_atom_site_occupancy
_atom_site_symmetry_multiplicity
_atom_site_calc_flag
_atom_site_refinement_flags
N3 N 0.6239(3) 0.13663(9) 0.28094(18) 0.0378(4) Uani 1 1 d .
C1 C 0.6292(3) 0.21044(10) 0.2711(2) 0.0294(4) Uani 1 1 d .
O4 O 0.5930(3) 0.39842(8) 0.00538(14) 0.0454(4) Uani 1 1 d .
C8 C 0.6242(3) 0.36078(12) 0.48108(19) 0.0374(5) Uani 1 1 d .
C5 C 0.6243(3) 0.31778(11) 0.36730(19) 0.0294(4) Uani 1 1 d .
O6 O 0.6087(3) 0.33104(9) 0.58166(14) 0.0521(5) Uani 1 1 d .
C6 C 0.6232(3) 0.24861(11) 0.37689(18) 0.0304(5) Uani 1 1 d .
H6A H 0.6186 0.2280 0.4533 0.036 Uiso 1 1 calc R
C2 C 0.6401(3) 0.23891(10) 0.15662(18) 0.0289(4) Uani 1 1 d .
H2A H 0.6476 0.2119 0.0872 0.035 Uiso 1 1 calc R
O5 O 0.6421(3) 0.42278(8) 0.46859(17) 0.0601(5) Uani 1 1 d .
C4 C 0.6286(3) 0.34741(10) 0.25120(18) 0.0277(4) Uani 1 1 d .
H4A H 0.6237 0.3940 0.2445 0.033 Uiso 1 1 calc R
O1 O 0.6117(3) 0.10379(8) 0.18701(17) 0.0610(5) Uani 1 1 d .
C3 C 0.6400(3) 0.30863(10) 0.14591(18) 0.0290(4) Uani 1 1 d .
O2 O 0.6316(3) 0.11129(9) 0.38253(18) 0.0600(5) Uani 1 1 d .
C7 C 0.6556(3) 0.33938(11) 0.01960(18) 0.0326(5) Uani 1 1 d .
O3 O 0.7339(3) 0.30378(8) -0.06227(15) 0.0489(4) Uani 1 1 d .
N1 N 0.3851(3) 0.12513(9) 0.74827(17) 0.0384(4) Uani 1 1 d .
H1A H 0.3390 0.1475 0.8144 0.080 Uiso 1 1 calc .
H1B H 0.2890 0.1282 0.6892 0.080 Uiso 1 1 calc .
N2 N 0.7728(3) 0.07920(9) 0.83709(18) 0.0413(5) Uani 1 1 d .
H2B H 0.8219 0.0559 0.7727 0.080 Uiso 1 1 calc .
H2C H 0.8663 0.0769 0.8977 0.080 Uiso 1 1 calc .
C12 C 0.4173(3) 0.05368(11) 0.7804(2) 0.0420(5) Uani 1 1 d .
H12A H 0.4612 0.0289 0.7085 0.050 Uiso 1 1 calc R
H12B H 0.2892 0.0343 0.8091 0.050 Uiso 1 1 calc R
C10 C 0.7432(3) 0.15092(12) 0.8008(2) 0.0474(6) Uani 1 1 d .
H10A H 0.8712 0.1689 0.7692 0.057 Uiso 1 1 calc R
H10B H 0.7042 0.1772 0.8720 0.057 Uiso 1 1 calc R
C11 C 0.5778(4) 0.04818(11) 0.8790(2) 0.0416(5) Uani 1 1 d .
H11A H 0.5301 0.0707 0.9525 0.050 Uiso 1 1 calc R
H11B H 0.6009 0.0012 0.8986 0.050 Uiso 1 1 calc R
C9 C 0.5791(4) 0.15632(12) 0.7047(2) 0.0455(6) Uani 1 1 d .
H9A H 0.5551 0.2033 0.6855 0.055 Uiso 1 1 calc R
H9B H 0.6245 0.1340 0.6305 0.055 Uiso 1 1 calc R
O1W O 0.9143(4) 0.01566(10) 0.63812(18) 0.0816(8) Uani 1 1 d D
H1WA H 0.904(6) -0.0250(10) 0.615(3) 0.104(14) Uiso 1 1 d D
H1WB H 0.979(5) 0.0399(12) 0.588(2) 0.074(9) Uiso 1 1 d D

loop_
_atom_site_aniso_label
_atom_site_aniso_U_11
_atom_site_aniso_U_22
_atom_site_aniso_U_33
_atom_site_aniso_U_23
_atom_site_aniso_U_13
_atom_site_aniso_U_12
N3 0.0383(10) 0.0295(10) 0.0456(12) 0.0042(9) 0.0003(8) -0.0001(7)
C1 0.0233(9) 0.0281(10) 0.0369(12) 0.0004(9) -0.0016(9) 0.0004(7)
O4 0.0649(10) 0.0345(9) 0.0368(9) 0.0035(7) -0.0078(8) 0.0079(8)
C8 0.0320(11) 0.0474(14) 0.0329(12) -0.0071(10) 0.0051(9) -0.0047(9)
C5 0.0232(10) 0.0323(11) 0.0325(11) -0.0023(9) 0.0021(8) -0.0018(8)
O6 0.0651(12) 0.0625(12) 0.0286(9) -0.0054(8) -0.0056(8) -0.0064(8)
C6 0.0264(10) 0.0381(12) 0.0267(10) 0.0046(9) 0.0004(8) -0.0026(9)
C2 0.0282(11) 0.0296(11) 0.0287(10) -0.0056(9) 0.0005(8) 0.0005(8)
O5 0.0863(13) 0.0408(10) 0.0531(11) -0.0170(8) 0.0235(10) -0.0171(9)
C4 0.0251(9) 0.0261(10) 0.0319(11) -0.0003(8) -0.0003(8) 0.0000(7)
O1 0.0968(14) 0.0292(10) 0.0569(13) -0.0086(8) -0.0016(10) -0.0004(9)
C3 0.0251(10) 0.0300(10) 0.0318(11) -0.0012(10) -0.0005(9) 0.0004(8)
O2 0.0841(14) 0.0390(10) 0.0568(12) 0.0167(9) -0.0034(10) -0.0051(9)
C7 0.0368(12) 0.0320(12) 0.0291(11) 0.0003(9) -0.0041(9) -0.0038(9)
O3 0.0766(13) 0.0387(9) 0.0312(8) -0.0001(7) 0.0144(8) 0.0024(8)
N1 0.0465(10) 0.0415(11) 0.0273(9) -0.0039(8) -0.0036(8) 0.0108(8)
N2 0.0418(11) 0.0451(12) 0.0369(10) -0.0091(8) -0.0053(8) 0.0077(9)
C12 0.0431(12) 0.0335(12) 0.0493(14) -0.0039(10) -0.0043(11) 0.0013(9)
C10 0.0499(15) 0.0414(13) 0.0510(14) -0.0080(11) 0.0060(12) -0.0052(10)
C11 0.0485(14) 0.0342(13) 0.0419(13) 0.0044(9) -0.0007(11) 0.0074(10)
C9 0.0624(15) 0.0373(14) 0.0366(12) 0.0049(11) 0.0126(11) 0.0064(11)
O1W 0.146(2) 0.0363(11) 0.0628(13) -0.0085(10) 0.0598(14) -0.0153(12)

loop_
_atom_type_symbol
_atom_type_description
_atom_type_scat_dispersion_real
_atom_type_scat_dispersion_imag
_atom_type_scat_source
C C 0.0033 0.0016 'International Tables Vol C Tables 4.2.6.8 and 6.1.1.4'
H H 0.0000 0.0000 'International Tables Vol C Tables 4.2.6.8 and 6.1.1.4'
N N 0.0061 0.0033 'International Tables Vol C Tables 4.2.6.8 and 6.1.1.4'
O O 0.0106 0.0060 'International Tables Vol C Tables 4.2.6.8 and 6.1.1.4'

loop_
_geom_angle_atom_site_label_1
_geom_angle_atom_site_label_2
_geom_angle_atom_site_label_3
_geom_angle
O1 N3 O2 123.13(19)
O1 N3 C1 118.33(19)
O2 N3 C1 118.5(2)
C2 C1 C6 122.33(18)
C2 C1 N3 118.61(18)
C6 C1 N3 119.06(19)
O5 C8 O6 124.8(2)
O5 C8 C5 118.10(19)
O6 C8 C5 117.0(2)
C6 C5 C4 119.29(19)
C6 C5 C8 120.20(18)
C4 C5 C8 120.50(17)
C5 C6 C1 118.95(18)
C5 C6 H6A 120.5
C1 C6 H6A 120.5
C1 C2 C3 119.16(18)
C1 C2 H2A 120.4
C3 C2 H2A 120.4
C3 C4 C5 121.21(18)
C3 C4 H4A 119.4
C5 C4 H4A 119.4
C4 C3 C2 119.01(18)
C4 C3 C7 122.32(18)
C2 C3 C7 118.67(18)
O3 C7 O4 125.1(2)
O3 C7 C3 116.77(18)
O4 C7 C3 118.07(18)
C12 N1 C9 110.94(16)
C12 N1 H1A 109.5
C9 N1 H1A 109.5
C12 N1 H1B 109.5
C9 N1 H1B 109.5
H1A N1 H1B 108.0
C11 N2 C10 111.64(17)
C11 N2 H2B 109.3
C10 N2 H2B 109.3
C11 N2 H2C 109.3
C10 N2 H2C 109.3
H2B N2 H2C 108.0
N1 C12 C11 109.77(18)
N1 C12 H12A 109.7
C11 C12 H12A 109.7
N1 C12 H12B 109.7
C11 C12 H12B 109.7
H12A C12 H12B 108.2
N2 C10 C9 110.22(18)
N2 C10 H10A 109.6
C9 C10 H10A 109.6
N2 C10 H10B 109.6
C9 C10 H10B 109.6
H10A C10 H10B 108.1
N2 C11 C12 110.10(18)
N2 C11 H11A 109.6
C12 C11 H11A 109.6
N2 C11 H11B 109.6
C12 C11 H11B 109.6
H11A C11 H11B 108.2
N1 C9 C10 110.55(17)
N1 C9 H9A 109.5
C10 C9 H9A 109.5
N1 C9 H9B 109.5
C10 C9 H9B 109.5
H9A C9 H9B 108.1
H1WA O1W H1WB 113(2)

loop_
_geom_bond_atom_site_label_1
_geom_bond_atom_site_label_2
_geom_bond_distance
N3 O1 1.219(3)
N3 O2 1.219(3)
N3 C1 1.473(3)
C1 C2 1.374(3)
C1 C6 1.383(3)
O4 C7 1.253(3)
C8 O5 1.247(3)
C8 O6 1.251(3)
C8 C5 1.508(3)
C5 C6 1.380(3)
C5 C4 1.398(3)
C6 H6A 0.9300
C2 C3 1.392(3)
C2 H2A 0.9300
C4 C3 1.386(3)
C4 H4A 0.9300
C3 C7 1.512(3)
C7 O3 1.249(3)
N1 C12 1.479(3)
N1 C9 1.485(3)
N1 H1A 0.9000
N1 H1B 0.9000
N2 C11 1.484(3)
N2 C10 1.494(3)
N2 H2B 0.9000
N2 H2C 0.9000
C12 C11 1.503(3)
C12 H12A 0.9700
C12 H12B 0.9700
C10 C9 1.501(3)
C10 H10A 0.9700
C10 H10B 0.9700
C11 H11A 0.9700
C11 H11B 0.9700
C9 H9A 0.9700
C9 H9B 0.9700
O1W H1WA 0.852(17)
O1W H1WB 0.840(16)
